data_4080534
loop_
_publ_author_name
'Tseng, Kuei-Nin T.'
'Kampf, Jeff W.'
'Szymczak, Nathaniel K.'

_publ_section_title
;
 Base-Free, Acceptorless, and Chemoselective Alcohol Dehydrogenation
 Catalyzed by an Amide-DerivedNNN-Ruthenium(II) Hydride Complex
;
_journal_issue 7
_journal_name_full Organometallics
_journal_page_first 2046
_journal_paper_doi 10.1021/om4000677
_journal_volume 32
_journal_year 2013
_chemical_formula_sum 'C39 H32 Cl N4 P Ru'
_chemical_formula_weight 724.18
_chemical_name_systematic
; 
 ? 
;
_space_group_IT_number 19
_symmetry_space_group_name_Hall 'P 2ac 2ab'
_symmetry_space_group_name_H-M 'P 21 21 21'
_atom_sites_solution_hydrogens geom
_atom_sites_solution_primary direct
_atom_sites_solution_secondary difmap
_audit_creation_method SHELXL-97
_cell_angle_alpha 90.00
_cell_angle_beta 90.00
_cell_angle_gamma 90.00
_cell_formula_units_Z 4
_cell_length_a 10.2275(4)
_cell_length_b 15.8186(7)
_cell_length_c 19.4086(14)
_cell_measurement_temperature 85(2)
_cell_volume 3140.0(3)
_computing_structure_refinement 'SHELXL-97 (Sheldrick, 1997)'
_computing_structure_solution 'SHELXS-97 (Sheldrick, 1990)'
_diffrn_ambient_temperature 85(2)
_diffrn_measured_fraction_theta_full 0.998
_diffrn_measured_fraction_theta_max 0.998
_diffrn_radiation_monochromator graphite
_diffrn_radiation_source 'fine-focus sealed tube'
_diffrn_radiation_type CuK\a
_diffrn_radiation_wavelength 1.54178
_diffrn_reflns_av_R_equivalents 0.0875
_diffrn_reflns_av_sigmaI/netI 0.0905
_diffrn_reflns_limit_h_max 12
_diffrn_reflns_limit_h_min -12
_diffrn_reflns_limit_k_max 10
_diffrn_reflns_limit_k_min -18
_diffrn_reflns_limit_l_max 23
_diffrn_reflns_limit_l_min -23
_diffrn_reflns_number 21762
_diffrn_reflns_theta_full 68.23
_diffrn_reflns_theta_max 68.23
_diffrn_reflns_theta_min 3.60
_exptl_absorpt_coefficient_mu 5.585
_exptl_crystal_density_diffrn 1.532
_exptl_crystal_density_method 'not measured'
_exptl_crystal_F_000 1480
_refine_diff_density_max 1.657
_refine_diff_density_min -1.703
_refine_diff_density_rms 0.166
_refine_ls_abs_structure_details 'Flack H D (1983), Acta Cryst. A39, 876-881'
_refine_ls_abs_structure_Flack 0.04(2)
_refine_ls_extinction_method none
_refine_ls_goodness_of_fit_ref 1.336
_refine_ls_hydrogen_treatment mixed
_refine_ls_matrix_type full
_refine_ls_number_parameters 415
_refine_ls_number_reflns 5735
_refine_ls_number_restraints 153
_refine_ls_restrained_S_all 1.323
_refine_ls_R_factor_all 0.0787
_refine_ls_R_factor_gt 0.0729
_refine_ls_shift/su_max 0.631
_refine_ls_shift/su_mean 0.019
_refine_ls_structure_factor_coef Fsqd
_refine_ls_weighting_details 'calc w=1/[\s^2^(Fo^2^)+(0.1000P)^2^+0.0000P] where P=(Fo^2^+2Fc^2^)/3'
_refine_ls_weighting_scheme calc
_refine_ls_wR_factor_gt 0.1942
_refine_ls_wR_factor_ref 0.2025
_reflns_number_gt 5111
_reflns_number_total 5735
_reflns_threshold_expression >2sigma(I)
_cod_data_source_file om4000677_si_006.cif
_cod_data_source_block p212121
_cod_database_code 4080534

loop_
_symmetry_equiv_pos_as_xyz
'x, y, z'
'-x+1/2, -y, z+1/2'
'-x, y+1/2, -z+1/2'
'x+1/2, -y+1/2, -z'

loop_
_atom_site_label
_atom_site_type_symbol
_atom_site_fract_x
_atom_site_fract_y
_atom_site_fract_z
_atom_site_U_iso_or_equiv
_atom_site_adp_type
_atom_site_occupancy
_atom_site_symmetry_multiplicity
_atom_site_calc_flag
_atom_site_refinement_flags
Ru1 Ru 0.47891(5) 0.50755(4) 0.15725(2) 0.0207(2) Uani 1 1 d .
Cl1 Cl 0.39984(16) 0.50301(13) 0.27586(7) 0.0229(4) Uani 1 1 d .
P1 P 0.53538(16) 0.50594(13) 0.04202(8) 0.0183(4) Uani 1 1 d .
N1 N 0.6530(6) 0.5211(5) 0.1903(3) 0.0322(18) Uani 1 1 d .
N2 N 0.4466(8) 0.6373(5) 0.1603(4) 0.0333(17) Uani 1 1 d .
N3 N 0.4936(10) 0.3770(5) 0.1632(4) 0.054(3) Uani 1 1 d .
N4 N 0.6760(10) 0.6640(8) 0.1985(4) 0.059(3) Uani 1 1 d .
N5 N 0.7050(9) 0.3684(5) 0.1976(4) 0.0347(19) Uani 1 1 d .
C1 C 0.2276(10) 0.6018(10) 0.1281(6) 0.060(4) Uani 1 1 d .
C2 C 0.3277(12) 0.6662(7) 0.1425(5) 0.046(3) Uani 1 1 d .
C3 C 0.3044(14) 0.7611(9) 0.1403(5) 0.064(4) Uani 1 1 d .
C4 C 0.4159(16) 0.8114(7) 0.1563(6) 0.064(4) Uani 1 1 d .
C5 C 0.5321(16) 0.7820(8) 0.1757(6) 0.065(4) Uani 1 1 d .
C6 C 0.5429(19) 0.6963(6) 0.1750(5) 0.079(6) Uani 1 1 d .
C15 C 0.5972(11) 0.3319(7) 0.1765(5) 0.042(3) Uani 1 1 d .
C16 C 0.5974(12) 0.2414(8) 0.1749(5) 0.048(3) Uani 1 1 d .
C17 C 0.4821(14) 0.2039(7) 0.1583(5) 0.060(3) Uani 1 1 d .
C18 C 0.3674(14) 0.2448(7) 0.1443(5) 0.052(3) Uani 1 1 d .
C19 C 0.3659(13) 0.3361(6) 0.1490(5) 0.047(3) Uani 1 1 d .
C20 C 0.2556(11) 0.3848(8) 0.1467(6) 0.053(3) Uani 1 1 d .
C21 C 0.4835(9) 0.5995(5) -0.0064(4) 0.0287(16) Uani 1 1 d DU
C22 C 0.3859(9) 0.6047(8) -0.0563(5) 0.051(2) Uani 1 1 d DU
C23 C 0.3544(11) 0.6870(9) -0.0844(7) 0.065(3) Uani 1 1 d DU
C24 C 0.4153(11) 0.7577(8) -0.0638(7) 0.058(3) Uani 1 1 d DU
C25 C 0.5173(11) 0.7527(6) -0.0175(6) 0.050(2) Uani 1 1 d DU
C26 C 0.5495(10) 0.6761(6) 0.0110(5) 0.0378(19) Uani 1 1 d DU
C27 C 0.7035(7) 0.4970(5) 0.0076(3) 0.0232(14) Uani 1 1 d DU
C28 C 0.8144(7) 0.4949(5) 0.0489(4) 0.0290(16) Uani 1 1 d DU
C29 C 0.9369(8) 0.4908(6) 0.0196(4) 0.0334(18) Uani 1 1 d DU
C30 C 0.9537(8) 0.4865(6) -0.0516(4) 0.0335(18) Uani 1 1 d DU
C31 C 0.8417(7) 0.4874(6) -0.0920(3) 0.0273(16) Uani 1 1 d DU
C32 C 0.7191(7) 0.4928(6) -0.0635(3) 0.0246(14) Uani 1 1 d DU
C33 C 0.4630(8) 0.4140(5) 0.0008(3) 0.0218(14) Uani 1 1 d DU
C34 C 0.5391(9) 0.3423(5) -0.0123(4) 0.0314(17) Uani 1 1 d DU
C35 C 0.4790(10) 0.2688(6) -0.0381(4) 0.0371(18) Uani 1 1 d DU
C36 C 0.3458(9) 0.2656(6) -0.0533(5) 0.0364(18) Uani 1 1 d DU
C37 C 0.2692(9) 0.3363(6) -0.0406(4) 0.0345(17) Uani 1 1 d DU
C38 C 0.3251(8) 0.4097(6) -0.0127(4) 0.0296(17) Uani 1 1 d DU
C7 C 0.7137(14) 0.5859(10) 0.2078(6) 0.061(4) Uani 1 1 d .
C9 C 0.9386(13) 0.6257(17) 0.2639(7) 0.132(9) Uani 1 1 d .
C11 C 1.0587(11) 0.5045(17) 0.2901(6) 0.107(8) Uani 1 1 d .
C12 C 0.9657(11) 0.4419(12) 0.2644(6) 0.082(5) Uani 1 1 d .
C13 C 0.8519(11) 0.4837(10) 0.2384(5) 0.062(4) Uani 1 1 d .
C14 C 0.7397(11) 0.4487(11) 0.2092(4) 0.067(4) Uani 1 1 d .
C8 C 0.8486(10) 0.5710(9) 0.2379(4) 0.051(3) Uani 1 1 d .
C10 C 1.0542(11) 0.5921(11) 0.2902(5) 0.064(4) Uani 1 1 d .

loop_
_atom_site_aniso_label
_atom_site_aniso_U_11
_atom_site_aniso_U_22
_atom_site_aniso_U_33
_atom_site_aniso_U_23
_atom_site_aniso_U_13
_atom_site_aniso_U_12
Ru1 0.0222(3) 0.0191(3) 0.0208(3) 0.0001(2) 0.00110(18) 0.0018(2)
Cl1 0.0319(9) 0.0181(9) 0.0187(6) -0.0015(8) 0.0023(6) 0.0024(9)
P1 0.0205(8) 0.0167(9) 0.0176(7) 0.0007(7) -0.0001(6) 0.0009(9)
N1 0.019(3) 0.054(6) 0.024(3) -0.012(3) -0.004(2) 0.005(3)
N2 0.051(5) 0.023(4) 0.027(3) 0.005(3) 0.007(3) 0.001(3)
N3 0.083(7) 0.041(5) 0.039(4) 0.008(4) 0.044(5) 0.020(5)
N4 0.047(6) 0.100(9) 0.029(4) -0.022(5) 0.010(4) -0.046(6)
N5 0.045(5) 0.034(5) 0.025(3) 0.005(3) 0.005(3) 0.008(4)
C1 0.023(5) 0.112(12) 0.047(6) -0.003(6) 0.000(5) 0.029(6)
C2 0.066(7) 0.042(6) 0.030(5) 0.013(4) 0.011(4) 0.041(6)
C3 0.074(8) 0.084(10) 0.033(5) 0.003(5) 0.014(5) 0.032(8)
C4 0.131(13) 0.030(6) 0.030(5) 0.006(5) 0.020(7) -0.023(7)
C5 0.111(12) 0.035(6) 0.047(6) 0.000(5) 0.025(7) 0.030(7)
C6 0.200(18) 0.004(4) 0.032(5) -0.004(3) 0.051(8) -0.026(7)
C15 0.050(7) 0.044(7) 0.031(5) 0.001(4) 0.000(4) 0.012(5)
C16 0.067(8) 0.047(7) 0.030(4) 0.002(4) 0.015(5) -0.003(6)
C17 0.096(10) 0.051(7) 0.033(5) 0.014(5) 0.007(8) 0.021(7)
C18 0.090(9) 0.029(6) 0.037(5) -0.005(4) -0.002(5) 0.005(6)
C19 0.096(9) 0.020(5) 0.025(4) 0.001(4) 0.006(5) -0.025(5)
C20 0.047(7) 0.046(7) 0.065(7) -0.025(6) -0.003(6) -0.012(5)
C21 0.026(4) 0.032(3) 0.028(3) 0.008(3) 0.011(3) 0.011(3)
C22 0.030(5) 0.064(5) 0.060(5) 0.040(5) 0.000(4) -0.004(4)
C23 0.038(6) 0.070(6) 0.085(7) 0.030(6) -0.009(5) 0.013(5)
C24 0.044(5) 0.057(5) 0.075(7) 0.027(5) 0.018(4) 0.012(5)
C25 0.054(6) 0.035(4) 0.062(6) 0.018(4) 0.018(4) 0.008(5)
C26 0.051(5) 0.026(4) 0.036(4) 0.020(3) 0.021(3) -0.005(3)
C27 0.023(3) 0.022(4) 0.025(3) 0.005(3) 0.000(2) -0.006(4)
C28 0.027(3) 0.032(4) 0.028(3) 0.001(4) -0.001(2) -0.002(4)
C29 0.025(3) 0.046(5) 0.030(3) -0.005(4) 0.001(3) 0.004(4)
C30 0.027(3) 0.043(5) 0.030(3) -0.001(4) 0.001(2) 0.002(4)
C31 0.028(3) 0.032(5) 0.022(3) 0.005(3) 0.004(2) 0.000(4)
C32 0.027(3) 0.025(4) 0.022(2) 0.001(3) 0.001(2) 0.000(4)
C33 0.023(3) 0.025(3) 0.018(3) 0.003(3) -0.001(3) 0.002(3)
C34 0.030(4) 0.028(4) 0.036(4) 0.003(3) 0.004(3) 0.004(3)
C35 0.037(4) 0.038(4) 0.036(4) -0.016(3) 0.011(4) 0.000(4)
C36 0.038(4) 0.037(4) 0.034(4) -0.007(4) 0.002(4) -0.004(3)
C37 0.039(4) 0.030(4) 0.035(4) -0.006(3) -0.001(4) -0.006(3)
C38 0.018(3) 0.041(4) 0.029(4) -0.011(3) -0.007(3) -0.002(3)
C7 0.075(9) 0.069(9) 0.037(6) 0.002(6) 0.020(6) 0.016(8)
C9 0.040(8) 0.31(3) 0.042(6) -0.050(11) 0.011(6) -0.063(12)
C11 0.033(6) 0.25(2) 0.039(5) -0.033(12) 0.010(5) -0.030(12)
C12 0.027(6) 0.179(16) 0.040(6) 0.019(8) -0.002(5) 0.013(8)
C13 0.042(6) 0.110(13) 0.035(5) -0.008(6) -0.006(4) 0.003(7)
C14 0.042(6) 0.147(14) 0.013(4) -0.007(5) 0.015(4) -0.008(7)
C8 0.030(5) 0.102(10) 0.020(4) -0.022(5) 0.007(4) -0.027(6)
C10 0.042(7) 0.125(13) 0.024(5) -0.009(6) 0.003(4) 0.019(7)

loop_
_atom_type_symbol
_atom_type_description
_atom_type_scat_dispersion_real
_atom_type_scat_dispersion_imag
_atom_type_scat_source
C C 0.0181 0.0091 'International Tables Vol C Tables 4.2.6.8 and 6.1.1.4'
H H 0.0000 0.0000 'International Tables Vol C Tables 4.2.6.8 and 6.1.1.4'
N N 0.0311 0.0180 'International Tables Vol C Tables 4.2.6.8 and 6.1.1.4'
P P 0.2955 0.4335 'International Tables Vol C Tables 4.2.6.8 and 6.1.1.4'
Cl Cl 0.3639 0.7018 'International Tables Vol C Tables 4.2.6.8 and 6.1.1.4'
Ru Ru 0.0552 3.2960 'International Tables Vol C Tables 4.2.6.8 and 6.1.1.4'

loop_
_geom_angle_atom_site_label_1
_geom_angle_atom_site_label_2
_geom_angle_atom_site_label_3
_geom_angle
N1 Ru1 N2 91.6(3)
N1 Ru1 N3 91.4(4)
N2 Ru1 N3 173.1(3)
N1 Ru1 P1 95.36(19)
N2 Ru1 P1 94.5(2)
N3 Ru1 P1 91.4(2)
N1 Ru1 Cl1 89.74(19)
N2 Ru1 Cl1 87.1(2)
N3 Ru1 Cl1 86.7(2)
P1 Ru1 Cl1 174.60(6)
C33 P1 C21 107.6(4)
C33 P1 C27 99.1(4)
C21 P1 C27 98.4(4)
C33 P1 Ru1 109.5(2)
C21 P1 Ru1 114.6(3)
C27 P1 Ru1 125.6(2)
C7 N1 C14 105.6(10)
C7 N1 Ru1 130.5(9)
C14 N1 Ru1 123.5(7)
C2 N2 C6 117.8(10)
C2 N2 Ru1 118.2(7)
C6 N2 Ru1 123.9(8)
C15 N3 C19 120.9(9)
C15 N3 Ru1 128.0(9)
C19 N3 Ru1 111.1(7)
C7 N4 C6 128.4(10)
C14 N5 C15 133.9(10)
N2 C2 C1 116.3(9)
N2 C2 C3 119.0(11)
C1 C2 C3 124.7(10)
C4 C3 C2 114.8(11)
C5 C4 C3 125.5(12)
C4 C5 C6 114.7(16)
N2 C6 C5 128.0(17)
N2 C6 N4 118.1(9)
C5 C6 N4 113.8(15)
N3 C15 N5 120.4(10)
N3 C15 C16 123.0(11)
N5 C15 C16 116.4(10)
C17 C16 C15 116.2(11)
C16 C17 C18 125.7(11)
C17 C18 C19 118.0(12)
C20 C19 C18 124.7(11)
C20 C19 N3 119.1(8)
C18 C19 N3 116.0(11)
C22 C21 C26 116.9(8)
C22 C21 P1 127.8(8)
C26 C21 P1 115.3(7)
C21 C22 C23 118.3(11)
C24 C23 C22 122.3(12)
C25 C24 C23 119.9(11)
C24 C25 C26 119.7(11)
C25 C26 C21 122.7(10)
C32 C27 C28 118.5(6)
C32 C27 P1 117.9(5)
C28 C27 P1 123.5(5)
C29 C28 C27 120.3(6)
C28 C29 C30 121.6(7)
C29 C30 C31 117.3(7)
C32 C31 C30 121.7(6)
C31 C32 C27 120.5(6)
C34 C33 C38 118.3(8)
C34 C33 P1 120.2(7)
C38 C33 P1 121.2(6)
C33 C34 C35 119.5(8)
C34 C35 C36 122.1(9)
C37 C36 C35 119.0(9)
C36 C37 C38 120.4(9)
C37 C38 C33 120.6(8)
N1 C7 N4 126.5(13)
N1 C7 C8 115.5(12)
N4 C7 C8 117.9(14)
C8 C9 C10 118(2)
C10 C11 C12 131.1(15)
C13 C12 C11 109.6(16)
C8 C13 C12 119.0(13)
C8 C13 C14 112.0(12)
C12 C13 C14 128.9(16)
N5 C14 C13 131.6(14)
N5 C14 N1 121.9(10)
C13 C14 N1 106.5(13)
C13 C8 C9 128.1(16)
C13 C8 C7 100.4(10)
C9 C8 C7 131.3(16)
C11 C10 C9 114.1(16)

loop_
_geom_bond_atom_site_label_1
_geom_bond_atom_site_label_2
_geom_bond_distance
Ru1 N1 1.905(7)
Ru1 N2 2.079(7)
Ru1 N3 2.074(8)
Ru1 P1 2.3099(15)
Ru1 Cl1 2.4410(14)
P1 C33 1.817(8)
P1 C21 1.831(8)
P1 C27 1.850(7)
N1 C7 1.245(16)
N1 C14 1.494(16)
N2 C2 1.344(13)
N2 C6 1.387(17)
N3 C15 1.302(13)
N3 C19 1.483(15)
N4 C7 1.308(17)
N4 C6 1.52(2)
N5 C14 1.339(17)
N5 C15 1.310(14)
C1 C2 1.471(18)
C2 C3 1.520(17)
C3 C4 1.425(19)
C4 C5 1.33(2)
C5 C6 1.360(15)
C15 C16 1.432(16)
C16 C17 1.359(19)
C17 C18 1.368(17)
C18 C19 1.446(14)
C19 C20 1.367(16)
C21 C22 1.393(13)
C21 C26 1.428(13)
C22 C23 1.447(15)
C23 C24 1.341(19)
C24 C25 1.378(17)
C25 C26 1.372(13)
C27 C32 1.391(9)
C27 C28 1.389(10)
C28 C29 1.377(11)
C29 C30 1.393(10)
C30 C31 1.389(11)
C31 C32 1.373(10)
C33 C34 1.399(11)
C33 C38 1.436(12)
C34 C35 1.407(13)
C35 C36 1.394(14)
C36 C37 1.386(13)
C37 C38 1.404(12)
C7 C8 1.517(17)
C9 C8 1.361(19)
C9 C10 1.39(2)
C11 C10 1.39(3)
C11 C12 1.46(2)
C12 C13 1.432(16)
C13 C8 1.380(19)
C13 C14 1.394(16)
